data_7206919
loop_
_publ_author_name
'Nayak, Susanta K.'
'Reddy, M. Kishore'
'Chopra, Deepak'
'Guru Row, Tayur N.'

_publ_section_title
;
 Evaluation of the role of disordered organic fluorine in crystal packing:
 insights from halogen substituted benzanilides
;
_journal_issue 1
_journal_name_full CrystEngComm
_journal_page_first 200
_journal_paper_doi 10.1039/c1ce05441d
_journal_volume 14
_journal_year 2012
_chemical_formula_sum 'C13 H9 Cl F N O'
_chemical_formula_weight 249.66
_chemical_name_common 2-chloro-N-(3-flourophenyl)benzamide
_chemical_name_systematic
;
2-chloro-N-(3-flourophenyl)benzamide
;
_space_group_IT_number 14
_symmetry_cell_setting monoclinic
_symmetry_Int_Tables_number 14
_symmetry_space_group_name_Hall '-P 2yn'
_symmetry_space_group_name_H-M 'P 1 21/n 1'
_atom_sites_solution_hydrogens geom
_atom_sites_solution_primary direct
_atom_sites_solution_secondary difmap
_audit_creation_method SHELXL-97
_cell_angle_alpha 90.00
_cell_angle_beta 90.686(2)
_cell_angle_gamma 90.00
_cell_formula_units_Z 8
_cell_length_a 13.6468(3)
_cell_length_b 12.3384(3)
_cell_length_c 13.7313(3)
_cell_measurement_reflns_used 420
_cell_measurement_temperature 292(2)
_cell_measurement_theta_max 27.87
_cell_measurement_theta_min 0.97
_cell_volume 2311.91(9)
_computing_cell_refinement 'SAINT (Bruker, 2004)'
_computing_data_collection 'SMART (Bruker, 2004)'
_computing_data_reduction SAINT
_computing_molecular_graphics 'Ortep-3 for Windows (Farrugia, 1997) and CAMERON (Watkin et al., 1993)'
_computing_publication_material 'PLATON (Spek, 2003)'
_computing_structure_refinement 'SHELXL-97 (Sheldrick, 1997)'
_computing_structure_solution 'WinGX-Version 1.70.01(Farrugia, 1999)'
_diffrn_ambient_temperature 292(2)
_diffrn_measured_fraction_theta_full 0.998
_diffrn_measured_fraction_theta_max 0.998
_diffrn_measurement_device_type 'Bruker SMART CCD area detector'
_diffrn_measurement_method '\f and \w scans'
_diffrn_radiation_monochromator graphite
_diffrn_radiation_source 'fine-focus sealed tube'
_diffrn_radiation_type MoK\a
_diffrn_radiation_wavelength 0.71073
_diffrn_reflns_av_R_equivalents 0.0322
_diffrn_reflns_av_sigmaI/netI 0.0297
_diffrn_reflns_limit_h_max 16
_diffrn_reflns_limit_h_min -16
_diffrn_reflns_limit_k_max 15
_diffrn_reflns_limit_k_min -15
_diffrn_reflns_limit_l_max 16
_diffrn_reflns_limit_l_min -16
_diffrn_reflns_number 23929
_diffrn_reflns_theta_full 26.00
_diffrn_reflns_theta_max 26.00
_diffrn_reflns_theta_min 3.30
_diffrn_standards_number 0
_exptl_absorpt_coefficient_mu 0.324
_exptl_absorpt_correction_T_max 0.9652
_exptl_absorpt_correction_T_min 0.9090
_exptl_absorpt_correction_type multi-scan
_exptl_absorpt_process_details 'SADABS, (Sheldrick, 1996)'
_exptl_crystal_colour colorless
_exptl_crystal_density_diffrn 1.435
_exptl_crystal_density_method 'not measured'
_exptl_crystal_description plate
_exptl_crystal_F_000 1024
_exptl_crystal_size_max 0.30
_exptl_crystal_size_mid 0.19
_exptl_crystal_size_min 0.11
_refine_diff_density_max 0.504
_refine_diff_density_min -0.338
_refine_diff_density_rms 0.051
_refine_ls_extinction_method none
_refine_ls_goodness_of_fit_ref 1.083
_refine_ls_hydrogen_treatment constr
_refine_ls_matrix_type full
_refine_ls_number_parameters 327
_refine_ls_number_reflns 4531
_refine_ls_number_restraints 0
_refine_ls_restrained_S_all 1.083
_refine_ls_R_factor_all 0.0696
_refine_ls_R_factor_gt 0.0449
_refine_ls_shift/su_max 0.000
_refine_ls_shift/su_mean 0.000
_refine_ls_structure_factor_coef Fsqd
_refine_ls_weighting_details 'calc w=1/[\s^2^(Fo^2^)+(0.0696P)^2^+0.0000P] where P=(Fo^2^+2Fc^2^)/3'
_refine_ls_weighting_scheme calc
_refine_ls_wR_factor_gt 0.1227
_refine_ls_wR_factor_ref 0.1286
_reflns_number_gt 3056
_reflns_number_total 4531
_reflns_threshold_expression >2sigma(I)
_cod_data_source_file c1ce05441d.txt
_cod_data_source_block 3FA-2ClB
_cod_depositor_comments
;
The following automatic conversions were performed:

'_symmetry_cell_setting' value 'Monoclinic' changed to 'monoclinic'
according to /home/saulius/struct/CIF-dictionaries/cif_core.dic
dictionary named 'cif_core.dic' version 2.4.1 from 2010-06-29.

Automatic conversion script
Id: cif_fix_values 1715 2011-07-08 13:25:40Z adriana 
;
_cod_original_cell_volume 2311.91(10)
_cod_original_sg_symbol_H-M 'P 21/n'
_cod_database_code 7206919

loop_
_symmetry_equiv_pos_as_xyz
'x, y, z'
'-x+1/2, y+1/2, -z+1/2'
'-x, -y, -z'
'x-1/2, -y-1/2, z-1/2'

loop_
_atom_site_label
_atom_site_type_symbol
_atom_site_fract_x
_atom_site_fract_y
_atom_site_fract_z
_atom_site_U_iso_or_equiv
_atom_site_adp_type
_atom_site_occupancy
_atom_site_symmetry_multiplicity
_atom_site_calc_flag
_atom_site_refinement_flags
_atom_site_disorder_assembly
_atom_site_disorder_group
F1A F 0.49379(14) -0.21819(13) 0.33993(15) 0.0822(7) Uani 0.799(3) 1 d P A -1
F2A F 0.88336(16) 0.70320(14) 0.02843(13) 0.1098(9) Uani 0.924(4) 1 d P B -1
C8A C 0.55247(14) 0.04999(15) 0.25656(13) 0.0401(5) Uani 0.799(3) 1 d P A -1
C9A C 0.64631(15) 0.03074(17) 0.22402(14) 0.0490(5) Uani 0.799(3) 1 d P A -1
H9A H 0.6824 0.0867 0.1966 0.059 Uiso 0.799(3) 1 calc PR A -1
C10A C 0.68646(18) -0.07156(19) 0.23229(16) 0.0588(6) Uani 0.799(3) 1 d P A -1
H10A H 0.7498 -0.0834 0.2105 0.071 Uiso 0.799(3) 1 calc PR A -1
C11A C 0.63563(18) -0.15587(18) 0.27161(16) 0.0562(6) Uani 0.799(3) 1 d P A -1
H11A H 0.6629 -0.2247 0.2768 0.067 Uiso 0.799(3) 1 calc PR A -1
C12A C 0.54335(18) -0.13478(17) 0.30279(16) 0.0551(6) Uani 0.799(3) 1 d P A -1
C13A C 0.49931(15) -0.03428(16) 0.29657(15) 0.0491(5) Uani 0.799(3) 1 d P A -1
H13A H 0.4359 -0.0235 0.3186 0.059 Uiso 0.799(3) 1 calc PR A -1
C28A C 0.73253(16) 0.46529(16) 0.02139(13) 0.0459(5) Uani 0.924(4) 1 d P B -1
C29A C 0.81398(18) 0.53024(17) 0.01501(14) 0.0539(6) Uani 0.924(4) 1 d P B -1
H29A H 0.8744 0.5015 -0.0021 0.065 Uiso 0.924(4) 1 calc PR B -1
C30A C 0.8038(2) 0.6398(2) 0.03479(16) 0.0735(8) Uani 0.924(4) 1 d P B -1
C31A C 0.7172(3) 0.6851(2) 0.0596(2) 0.0996(12) Uani 0.924(4) 1 d P B -1
H31A H 0.7120 0.7589 0.0721 0.120 Uiso 0.924(4) 1 calc PR B -1
C32A C 0.6375(3) 0.6182(2) 0.0656(2) 0.1044(12) Uani 0.924(4) 1 d P B -1
H32A H 0.5771 0.6474 0.0821 0.125 Uiso 0.924(4) 1 calc PR B -1
C33A C 0.6445(2) 0.5093(2) 0.04795(18) 0.0745(8) Uani 0.924(4) 1 d P B -1
H33A H 0.5897 0.4652 0.0540 0.089 Uiso 0.924(4) 1 calc PR B -1
F1B F 0.7640(5) -0.0931(6) 0.2003(5) 0.074(3) Uani 0.201(3) 1 d P A -2
F2B F 0.578(2) 0.6660(17) 0.096(2) 0.151(16) Uani 0.076(4) 1 d P B -2
C8B C 0.55247(14) 0.04999(15) 0.25656(13) 0.0401(5) Uani 0.201(3) 1 d P A -2
C13B C 0.64631(15) 0.03074(17) 0.22402(14) 0.0490(5) Uani 0.201(3) 1 d P A -2
H13B H 0.6824 0.0867 0.1966 0.059 Uiso 0.201(3) 1 calc PR A -2
C12B C 0.68646(18) -0.07156(19) 0.23229(16) 0.0588(6) Uani 0.201(3) 1 d P A -2
C11B C 0.63563(18) -0.15587(18) 0.27161(16) 0.0562(6) Uani 0.201(3) 1 d P A -2
H11B H 0.6629 -0.2247 0.2768 0.067 Uiso 0.201(3) 1 calc PR A -2
C10B C 0.54335(18) -0.13478(17) 0.30279(16) 0.0551(6) Uani 0.201(3) 1 d P A -2
H10B H 0.5079 -0.1914 0.3299 0.066 Uiso 0.201(3) 1 calc PR A -2
C9B C 0.49931(15) -0.03428(16) 0.29657(15) 0.0491(5) Uani 0.201(3) 1 d P A -2
H9B H 0.4359 -0.0235 0.3186 0.059 Uiso 0.201(3) 1 calc PR A -2
C28B C 0.73253(16) 0.46529(16) 0.02139(13) 0.0459(5) Uani 0.076(4) 1 d P B -2
C33B C 0.81398(18) 0.53024(17) 0.01501(14) 0.0539(6) Uani 0.076(4) 1 d P B -2
H33B H 0.8744 0.5015 -0.0021 0.065 Uiso 0.076(4) 1 calc PR B -2
C32B C 0.8038(2) 0.6398(2) 0.03479(16) 0.0735(8) Uani 0.076(4) 1 d P B -2
H32B H 0.8587 0.6840 0.0309 0.088 Uiso 0.076(4) 1 calc PR B -2
C31B C 0.7172(3) 0.6851(2) 0.0596(2) 0.0996(12) Uani 0.076(4) 1 d P B -2
H31B H 0.7120 0.7589 0.0721 0.120 Uiso 0.076(4) 1 calc PR B -2
C30B C 0.6375(3) 0.6182(2) 0.0656(2) 0.1044(12) Uani 0.076(4) 1 d P B -2
C29B C 0.6445(2) 0.5093(2) 0.04795(18) 0.0745(8) Uani 0.076(4) 1 d P B -2
H29B H 0.5897 0.4652 0.0540 0.089 Uiso 0.076(4) 1 calc PR B -2
Cl1 Cl 0.23765(4) 0.28989(5) 0.22485(4) 0.0695(2) Uani 1 1 d . . .
Cl2 Cl 0.53631(5) 0.13723(6) -0.05225(5) 0.0862(3) Uani 1 1 d . . .
O2 O 0.63892(11) 0.28322(11) 0.10856(11) 0.0581(4) Uani 1 1 d . . .
N1 N 0.51543(11) 0.15596(12) 0.24441(11) 0.0423(4) Uani 1 1 d . . .
H1N H 0.5441 0.1952 0.2015 0.051 Uiso 1 1 calc R A .
N2 N 0.74285(12) 0.35433(12) -0.00181(11) 0.0428(4) Uani 1 1 d . . .
H2N H 0.7821 0.3382 -0.0481 0.051 Uiso 1 1 calc R B .
O1 O 0.38741(11) 0.15506(11) 0.34776(11) 0.0617(4) Uani 1 1 d . . .
C1 C 0.42987(14) 0.32166(15) 0.27138(13) 0.0399(5) Uani 1 1 d . . .
C2 C 0.50990(15) 0.39039(16) 0.28366(16) 0.0512(5) Uani 1 1 d . A .
H2 H 0.5697 0.3615 0.3040 0.061 Uiso 1 1 calc R . .
C3 C 0.50278(17) 0.49978(18) 0.26655(17) 0.0600(6) Uani 1 1 d . . .
H3 H 0.5570 0.5444 0.2762 0.072 Uiso 1 1 calc R A .
C4 C 0.41567(19) 0.54283(18) 0.23523(16) 0.0596(6) Uani 1 1 d . A .
H4 H 0.4113 0.6166 0.2222 0.072 Uiso 1 1 calc R . .
C5 C 0.33456(17) 0.47815(18) 0.22283(15) 0.0539(6) Uani 1 1 d . . .
H5 H 0.2754 0.5079 0.2019 0.065 Uiso 1 1 calc R A .
C6 C 0.34174(14) 0.36825(16) 0.24184(13) 0.0432(5) Uani 1 1 d . A .
C7 C 0.44052(14) 0.20353(16) 0.29170(14) 0.0415(5) Uani 1 1 d . A .
C21 C 0.72413(14) 0.16137(15) 0.00558(13) 0.0399(5) Uani 1 1 d . . .
C22 C 0.82008(16) 0.12387(17) 0.01652(15) 0.0540(6) Uani 1 1 d . B .
H22 H 0.8683 0.1695 0.0418 0.065 Uiso 1 1 calc R . .
C23 C 0.84375(19) 0.0193(2) -0.00998(17) 0.0651(7) Uani 1 1 d . . .
H23 H 0.9075 -0.0060 -0.0013 0.078 Uiso 1 1 calc R B .
C24 C 0.7730(2) -0.04723(18) -0.04907(17) 0.0653(7) Uani 1 1 d . B .
H24 H 0.7895 -0.1176 -0.0667 0.078 Uiso 1 1 calc R . .
C25 C 0.67857(19) -0.01198(18) -0.06265(16) 0.0617(6) Uani 1 1 d . . .
H25 H 0.6314 -0.0571 -0.0905 0.074 Uiso 1 1 calc R B .
C26 C 0.65479(16) 0.09300(17) -0.03386(14) 0.0492(5) Uani 1 1 d . B .
C27 C 0.69672(14) 0.27169(15) 0.04208(13) 0.0402(5) Uani 1 1 d . B .

loop_
_atom_site_aniso_label
_atom_site_aniso_U_11
_atom_site_aniso_U_22
_atom_site_aniso_U_33
_atom_site_aniso_U_23
_atom_site_aniso_U_13
_atom_site_aniso_U_12
F1A 0.0758(13) 0.0409(11) 0.1301(16) 0.0178(10) 0.0064(11) -0.0032(9)
F2A 0.154(2) 0.0618(12) 0.1129(15) -0.0004(9) -0.0104(13) -0.0453(12)
C8A 0.0450(11) 0.0381(12) 0.0372(10) -0.0019(8) 0.0044(9) 0.0041(9)
C9A 0.0451(12) 0.0563(14) 0.0458(11) 0.0032(10) 0.0114(9) 0.0057(10)
C10A 0.0536(14) 0.0682(17) 0.0547(13) -0.0032(12) 0.0078(11) 0.0239(13)
C11A 0.0653(15) 0.0488(14) 0.0544(12) -0.0022(11) -0.0042(11) 0.0195(12)
C12A 0.0652(15) 0.0393(13) 0.0606(13) 0.0029(10) -0.0043(11) -0.0008(11)
C13A 0.0439(12) 0.0428(13) 0.0607(13) -0.0009(10) 0.0076(10) -0.0001(10)
C28A 0.0636(14) 0.0380(12) 0.0364(10) 0.0027(9) 0.0116(10) -0.0005(10)
C29A 0.0757(16) 0.0431(13) 0.0429(11) 0.0019(10) 0.0026(11) -0.0040(12)
C30A 0.124(3) 0.0485(16) 0.0477(13) 0.0057(11) 0.0042(15) -0.0210(17)
C31A 0.187(4) 0.0422(16) 0.0710(17) 0.0030(13) 0.056(2) 0.015(2)
C32A 0.145(3) 0.0529(19) 0.117(2) 0.0211(17) 0.079(2) 0.034(2)
C33A 0.0838(19) 0.0484(15) 0.0923(19) 0.0110(13) 0.0398(16) 0.0127(13)
F1B 0.044(4) 0.078(5) 0.102(5) 0.014(4) 0.029(4) 0.024(3)
F2B 0.18(3) 0.064(16) 0.21(3) 0.042(16) 0.15(3) 0.062(16)
C8B 0.0450(11) 0.0381(12) 0.0372(10) -0.0019(8) 0.0044(9) 0.0041(9)
C13B 0.0451(12) 0.0563(14) 0.0458(11) 0.0032(10) 0.0114(9) 0.0057(10)
C12B 0.0536(14) 0.0682(17) 0.0547(13) -0.0032(12) 0.0078(11) 0.0239(13)
C11B 0.0653(15) 0.0488(14) 0.0544(12) -0.0022(11) -0.0042(11) 0.0195(12)
C10B 0.0652(15) 0.0393(13) 0.0606(13) 0.0029(10) -0.0043(11) -0.0008(11)
C9B 0.0439(12) 0.0428(13) 0.0607(13) -0.0009(10) 0.0076(10) -0.0001(10)
C28B 0.0636(14) 0.0380(12) 0.0364(10) 0.0027(9) 0.0116(10) -0.0005(10)
C33B 0.0757(16) 0.0431(13) 0.0429(11) 0.0019(10) 0.0026(11) -0.0040(12)
C32B 0.124(3) 0.0485(16) 0.0477(13) 0.0057(11) 0.0042(15) -0.0210(17)
C31B 0.187(4) 0.0422(16) 0.0710(17) 0.0030(13) 0.056(2) 0.015(2)
C30B 0.145(3) 0.0529(19) 0.117(2) 0.0211(17) 0.079(2) 0.034(2)
C29B 0.0838(19) 0.0484(15) 0.0923(19) 0.0110(13) 0.0398(16) 0.0127(13)
Cl1 0.0518(4) 0.0745(5) 0.0819(4) -0.0064(3) -0.0105(3) -0.0108(3)
Cl2 0.0584(4) 0.0947(6) 0.1051(5) -0.0172(4) -0.0190(4) -0.0004(4)
O2 0.0697(10) 0.0455(9) 0.0600(9) -0.0032(7) 0.0342(8) -0.0045(7)
N1 0.0419(9) 0.0379(10) 0.0476(9) 0.0028(7) 0.0174(8) 0.0036(7)
N2 0.0506(10) 0.0370(10) 0.0413(8) -0.0023(7) 0.0172(7) 0.0007(8)
O1 0.0611(10) 0.0476(9) 0.0774(10) 0.0114(8) 0.0396(8) 0.0043(7)
C1 0.0417(11) 0.0383(11) 0.0400(10) -0.0020(8) 0.0139(9) 0.0012(9)
C2 0.0386(11) 0.0459(13) 0.0695(14) -0.0025(11) 0.0113(10) 0.0012(10)
C3 0.0572(15) 0.0465(14) 0.0766(16) -0.0078(12) 0.0174(12) -0.0114(11)
C4 0.0794(17) 0.0359(12) 0.0639(14) 0.0022(10) 0.0176(13) 0.0056(12)
C5 0.0622(15) 0.0498(14) 0.0497(12) 0.0003(10) 0.0013(11) 0.0125(11)
C6 0.0438(12) 0.0489(13) 0.0372(10) -0.0041(9) 0.0052(9) -0.0018(9)
C7 0.0398(11) 0.0405(12) 0.0444(10) 0.0007(9) 0.0113(9) -0.0002(9)
C21 0.0458(12) 0.0391(11) 0.0350(9) 0.0006(8) 0.0099(9) -0.0023(9)
C22 0.0566(14) 0.0519(14) 0.0537(12) -0.0029(10) 0.0094(10) 0.0052(11)
C23 0.0631(16) 0.0657(17) 0.0668(15) 0.0048(13) 0.0157(13) 0.0185(13)
C24 0.099(2) 0.0412(13) 0.0567(13) 0.0000(11) 0.0252(14) 0.0098(14)
C25 0.0824(18) 0.0464(14) 0.0565(13) -0.0098(11) 0.0099(13) -0.0138(13)
C26 0.0548(13) 0.0478(13) 0.0452(11) -0.0011(10) 0.0036(10) -0.0036(10)
C27 0.0416(11) 0.0399(12) 0.0393(10) -0.0011(9) 0.0077(9) -0.0020(9)

loop_
_atom_type_symbol
_atom_type_description
_atom_type_scat_dispersion_real
_atom_type_scat_dispersion_imag
_atom_type_scat_source
C C 0.0033 0.0016 'International Tables Vol C Tables 4.2.6.8 and 6.1.1.4'
H H 0.0000 0.0000 'International Tables Vol C Tables 4.2.6.8 and 6.1.1.4'
N N 0.0061 0.0033 'International Tables Vol C Tables 4.2.6.8 and 6.1.1.4'
O O 0.0106 0.0060 'International Tables Vol C Tables 4.2.6.8 and 6.1.1.4'
F F 0.0171 0.0103 'International Tables Vol C Tables 4.2.6.8 and 6.1.1.4'
Cl Cl 0.1484 0.1585 'International Tables Vol C Tables 4.2.6.8 and 6.1.1.4'

loop_
_geom_angle_atom_site_label_1
_geom_angle_atom_site_label_2
_geom_angle_atom_site_label_3
_geom_angle
C9A C8A C13A 119.41(18)
C9A C8A N1 116.94(17)
C13A C8A N1 123.64(18)
C10A C9A C8A 119.9(2)
C10A C9A H9A 120.0
C8A C9A H9A 120.0
C11A C10A C9A 121.8(2)
C11A C10A H10A 119.1
C9A C10A H10A 119.1
C12A C11A C10A 117.1(2)
C12A C11A H11A 121.5
C10A C11A H11A 121.5
F1A C12A C11A 116.6(2)
F1A C12A C13A 119.6(2)
C11A C12A C13A 123.8(2)
C12A C13A C8A 118.0(2)
C12A C13A H13A 121.0
C8A C13A H13A 121.0
C33A C28A C29A 119.8(2)
C33A C28A N2 122.3(2)
C29A C28A N2 117.89(19)
C28A C29A C30A 118.2(2)
C28A C29A H29A 120.9
C30A C29A H29A 120.9
F2A C30A C31A 119.0(3)
F2A C30A C29A 118.2(3)
C31A C30A C29A 122.8(3)
C30A C31A C32A 117.5(3)
C30A C31A H31A 121.2
C32A C31A H31A 121.2
C31A C32A C33A 121.6(3)
C31A C32A H32A 119.2
C33A C32A H32A 119.2
C32A C33A C28A 119.9(3)
C32A C33A H33A 120.0
C28A C33A H33A 120.0
C7 N1 C8A 128.13(16)
C7 N1 H1N 115.9
C8A N1 H1N 115.9
C27 N2 C28A 125.81(16)
C27 N2 H2N 117.1
C28A N2 H2N 117.1
C6 C1 C2 117.31(18)
C6 C1 C7 122.77(18)
C2 C1 C7 119.91(18)
C3 C2 C1 121.6(2)
C3 C2 H2 119.2
C1 C2 H2 119.2
C4 C3 C2 119.7(2)
C4 C3 H3 120.2
C2 C3 H3 120.2
C3 C4 C5 120.7(2)
C3 C4 H4 119.7
C5 C4 H4 119.7
C4 C5 C6 119.4(2)
C4 C5 H5 120.3
C6 C5 H5 120.3
C5 C6 C1 121.30(19)
C5 C6 Cl1 117.74(16)
C1 C6 Cl1 120.95(16)
O1 C7 N1 123.27(18)
O1 C7 C1 122.69(17)
N1 C7 C1 114.03(16)
C26 C21 C22 118.68(19)
C26 C21 C27 121.04(18)
C22 C21 C27 120.17(18)
C23 C22 C21 120.3(2)
C23 C22 H22 119.9
C21 C22 H22 119.9
C24 C23 C22 119.8(2)
C24 C23 H23 120.1
C22 C23 H23 120.1
C23 C24 C25 121.3(2)
C23 C24 H24 119.4
C25 C24 H24 119.4
C24 C25 C26 118.5(2)
C24 C25 H25 120.7
C26 C25 H25 120.7
C21 C26 C25 121.4(2)
C21 C26 Cl2 120.28(16)
C25 C26 Cl2 118.31(18)
O2 C27 N2 123.81(17)
O2 C27 C21 121.41(16)
N2 C27 C21 114.74(16)

loop_
_geom_bond_atom_site_label_1
_geom_bond_atom_site_label_2
_geom_bond_distance
F1A C12A 1.336(3)
F2A C30A 1.342(3)
C8A C9A 1.382(3)
C8A C13A 1.385(3)
C8A N1 1.411(2)
C9A C10A 1.380(3)
C9A H9A 0.9300
C10A C11A 1.365(3)
C10A H10A 0.9300
C11A C12A 1.360(3)
C11A H11A 0.9300
C12A C13A 1.380(3)
C13A H13A 0.9300
C28A C33A 1.371(3)
C28A C29A 1.374(3)
C28A N2 1.413(2)
C29A C30A 1.386(3)
C29A H29A 0.9300
C30A C31A 1.355(4)
C31A C32A 1.368(5)
C31A H31A 0.9300
C32A C33A 1.369(4)
C32A H32A 0.9300
C33A H33A 0.9300
Cl1 C6 1.732(2)
Cl2 C26 1.722(2)
O2 C27 1.222(2)
N1 C7 1.352(2)
N1 H1N 0.8600
N2 C27 1.345(2)
N2 H2N 0.8600
O1 C7 1.220(2)
C1 C6 1.389(3)
C1 C2 1.391(3)
C1 C7 1.491(3)
C2 C3 1.373(3)
C2 H2 0.9300
C3 C4 1.367(3)
C3 H3 0.9300
C4 C5 1.374(3)
C4 H4 0.9300
C5 C6 1.384(3)
C5 H5 0.9300
C21 C26 1.374(3)
C21 C22 1.395(3)
C21 C27 1.500(3)
C22 C23 1.380(3)
C22 H22 0.9300
C23 C24 1.371(3)
C23 H23 0.9300
C24 C25 1.371(3)
C24 H24 0.9300
C25 C26 1.394(3)
C25 H25 0.9300

loop_
_geom_torsion_atom_site_label_1
_geom_torsion_atom_site_label_2
_geom_torsion_atom_site_label_3
_geom_torsion_atom_site_label_4
_geom_torsion
C13A C8A C9A C10A -0.5(3)
N1 C8A C9A C10A -179.00(18)
C8A C9A C10A C11A 0.4(3)
C9A C10A C11A C12A -0.2(3)
C10A C11A C12A F1A 179.1(2)
C10A C11A C12A C13A 0.1(3)
F1A C12A C13A C8A -179.2(2)
C11A C12A C13A C8A -0.3(3)
C9A C8A C13A C12A 0.4(3)
N1 C8A C13A C12A 178.81(18)
C33A C28A C29A C30A -0.8(3)
N2 C28A C29A C30A 178.08(18)
C28A C29A C30A F2A -179.92(19)
C28A C29A C30A C31A -0.3(3)
F2A C30A C31A C32A -179.9(3)
C29A C30A C31A C32A 0.5(4)
C30A C31A C32A C33A 0.4(5)
C31A C32A C33A C28A -1.5(5)
C29A C28A C33A C32A 1.7(4)
N2 C28A C33A C32A -177.2(2)
C9A C8A N1 C7 -160.09(19)
C13A C8A N1 C7 21.5(3)
C33A C28A N2 C27 -37.1(3)
C29A C28A N2 C27 144.09(19)
C6 C1 C2 C3 -0.6(3)
C7 C1 C2 C3 -179.40(18)
C1 C2 C3 C4 -1.0(3)
C2 C3 C4 C5 1.5(3)
C3 C4 C5 C6 -0.4(3)
C4 C5 C6 C1 -1.3(3)
C4 C5 C6 Cl1 -179.82(16)
C2 C1 C6 C5 1.7(3)
C7 C1 C6 C5 -179.49(17)
C2 C1 C6 Cl1 -179.78(14)
C7 C1 C6 Cl1 -1.0(2)
C8A N1 C7 O1 -6.9(3)
C8A N1 C7 C1 171.58(18)
C6 C1 C7 O1 -53.2(3)
C2 C1 C7 O1 125.6(2)
C6 C1 C7 N1 128.31(19)
C2 C1 C7 N1 -52.9(2)
C26 C21 C22 C23 -1.4(3)
C27 C21 C22 C23 174.87(18)
C21 C22 C23 C24 1.4(3)
C22 C23 C24 C25 0.0(3)
C23 C24 C25 C26 -1.3(3)
C22 C21 C26 C25 0.1(3)
C27 C21 C26 C25 -176.16(18)
C22 C21 C26 Cl2 -177.96(15)
C27 C21 C26 Cl2 5.8(3)
C24 C25 C26 C21 1.3(3)
C24 C25 C26 Cl2 179.35(16)
C28A N2 C27 O2 0.2(3)
C28A N2 C27 C21 -177.71(18)
C26 C21 C27 O2 61.4(3)
C22 C21 C27 O2 -114.8(2)
C26 C21 C27 N2 -120.7(2)
C22 C21 C27 N2 63.2(2)
